data_7112294
loop_
_publ_author_name
'Fustero, Santos'
'Bello, Paula'
'Mir\'o, Javier'
'S\'anchez-Rosell\'o, Mar\'ia'
'Maestro, Miguel A.'
'Gonz\'alez, Javier'
'del Pozo, Carlos'

_publ_section_title
;
 Gold catalyzed stereoselective tandem hydroamination-formal
 aza-Diels-Alder reaction of propargylic amino esters.
;
_journal_issue 13
_journal_name_full 'Chemical communications (Cambridge, England)'
_journal_page_first 1336
_journal_page_last 1338
_journal_paper_doi 10.1039/c2cc37796a
_journal_volume 49
_journal_year 2013
_chemical_formula_sum 'C30 H56 F6 N2 O6'
_chemical_formula_weight 650.74
_chemical_name_systematic
;
?
;
_space_group_IT_number 2
_symmetry_cell_setting triclinic
_symmetry_space_group_name_Hall '-P 1'
_symmetry_space_group_name_H-M 'P -1'
_atom_sites_solution_hydrogens geom
_atom_sites_solution_primary direct
_atom_sites_solution_secondary difmap
_audit_creation_method SHELXL-97
_cell_angle_alpha 75.0850(10)
_cell_angle_beta 68.8250(10)
_cell_angle_gamma 71.2380(10)
_cell_formula_units_Z 4
_cell_length_a 13.3817(3)
_cell_length_b 13.4222(3)
_cell_length_c 18.3938(4)
_cell_measurement_temperature 100(2)
_cell_volume 2879.44(11)
_computing_cell_refinement 'SAINT V7.12A (Bruker 2004)'
_computing_data_collection 'Apex2 V.1.0-27(Bruker 2005)'
_computing_data_reduction 'SAINT and XPREP Version 6.14, 2003'
_computing_molecular_graphics 'Bruker SHELXTL suite ver. 6.12, 2001'
_computing_publication_material 'Bruker SHELXTL suite ver. 6.12, 2001'
_computing_structure_refinement 'SHELXL-97 in SHELXTL ver. 6.12, 2001'
_computing_structure_solution 'SHELXS-97 in SHELXTL ver. 6.12, 2001'
_diffrn_ambient_temperature 100(2)
_diffrn_measured_fraction_theta_full 0.988
_diffrn_measured_fraction_theta_max 0.988
_diffrn_measurement_device_type 'CCD area detector'
_diffrn_measurement_method 'phi and omega scans'
_diffrn_radiation_monochromator graphite
_diffrn_radiation_source 'fine-focus sealed tube'
_diffrn_radiation_type MoK\a
_diffrn_radiation_wavelength 0.71073
_diffrn_reflns_av_R_equivalents 0.0380
_diffrn_reflns_av_sigmaI/netI 0.0355
_diffrn_reflns_limit_h_max 17
_diffrn_reflns_limit_h_min -17
_diffrn_reflns_limit_k_max 17
_diffrn_reflns_limit_k_min -17
_diffrn_reflns_limit_l_max 24
_diffrn_reflns_limit_l_min -24
_diffrn_reflns_number 55997
_diffrn_reflns_theta_full 28.37
_diffrn_reflns_theta_max 28.37
_diffrn_reflns_theta_min 1.75
_exptl_absorpt_coefficient_mu 0.133
_exptl_absorpt_correction_T_max 0.9611
_exptl_absorpt_correction_T_min 0.9364
_exptl_absorpt_correction_type multi-scan
_exptl_absorpt_process_details
;
SADABS program multi-scan
Blessing, Acta Cryst. (1995) A51 33-38
;
_exptl_crystal_density_diffrn 1.552
_exptl_crystal_density_method 'not measured'
_exptl_crystal_F_000 1436
_exptl_crystal_size_max 0.50
_exptl_crystal_size_mid 0.30
_exptl_crystal_size_min 0.30
_refine_diff_density_max 1.046
_refine_diff_density_min -1.220
_refine_diff_density_rms 0.095
_refine_ls_extinction_method none
_refine_ls_goodness_of_fit_ref 1.049
_refine_ls_hydrogen_treatment noref
_refine_ls_matrix_type full
_refine_ls_number_parameters 821
_refine_ls_number_reflns 14251
_refine_ls_number_restraints 0
_refine_ls_restrained_S_all 1.049
_refine_ls_R_factor_all 0.0732
_refine_ls_R_factor_gt 0.0588
_refine_ls_shift/su_max 0.001
_refine_ls_shift/su_mean 0.000
_refine_ls_structure_factor_coef Fsqd
_refine_ls_weighting_details 'calc w=1/[\s^2^(Fo^2^)+(0.1176P)^2^+2.0165P] where P=(Fo^2^+2Fc^2^)/3'
_refine_ls_weighting_scheme calc
_refine_ls_wR_factor_gt 0.1779
_refine_ls_wR_factor_ref 0.1932
_reflns_number_gt 11292
_reflns_number_total 14251
_reflns_threshold_expression >2sigma(I)
_cod_duplicate_entry 7108830
_cod_data_source_file c2cc37796a.txt
_cod_data_source_block anc1
_cod_original_sg_symbol_H-M P-1
_cod_database_code 7112294

loop_
_symmetry_equiv_pos_as_xyz
'x, y, z'
'-x, -y, -z'

loop_
_atom_site_label
_atom_site_type_symbol
_atom_site_fract_x
_atom_site_fract_y
_atom_site_fract_z
_atom_site_U_iso_or_equiv
_atom_site_adp_type
_atom_site_occupancy
_atom_site_symmetry_multiplicity
_atom_site_calc_flag
_atom_site_refinement_flags
_atom_site_disorder_assembly
_atom_site_disorder_group
F1 F 0.88229(12) 0.06865(10) 1.18026(8) 0.0254(3) Uani 1 1 d . . .
F2 F 0.88694(12) 0.05749(10) 1.06439(8) 0.0257(3) Uani 1 1 d . . .
F3 F 0.99860(11) 0.13220(10) 1.07691(8) 0.0251(3) Uani 1 1 d . . .
F4 F 0.55207(11) 0.62309(11) 1.06408(9) 0.0274(3) Uani 1 1 d . . .
F5 F 0.50581(10) 0.78137(10) 1.09160(8) 0.0237(3) Uani 1 1 d . . .
F6 F 0.60829(11) 0.74881(11) 0.97523(8) 0.0246(3) Uani 1 1 d . . .
F7 F 0.46488(10) 0.53372(11) 0.37992(8) 0.0234(3) Uani 1 1 d . . .
F8 F 0.37334(12) 0.67271(10) 0.31962(8) 0.0259(3) Uani 1 1 d . . .
F9 F 0.42758(11) 0.52219(11) 0.27906(7) 0.0248(3) Uani 1 1 d . . .
F10 F 0.02187(11) 0.11263(12) 0.48169(9) 0.0311(3) Uani 1 1 d . . .
F11 F 0.05078(14) 0.11140(12) 0.35920(9) 0.0351(4) Uani 1 1 d . . .
F12 F 0.15107(12) -0.01171(11) 0.42329(9) 0.0288(3) Uani 1 1 d . . .
O1 O 0.80966(14) 0.18080(13) 0.76588(9) 0.0229(3) Uani 1 1 d . . .
O2 O 1.01406(13) 0.53289(12) 0.74192(8) 0.0192(3) Uani 1 1 d . . .
O3 O 0.83294(12) 0.75583(12) 1.07686(10) 0.0212(3) Uani 1 1 d . . .
O4 O 0.68665(12) 0.86184(11) 1.03911(10) 0.0203(3) Uani 1 1 d . . .
O5 O 0.67303(15) 0.12974(13) 1.15663(11) 0.0295(4) Uani 1 1 d . . .
O6 O 0.61823(12) 0.30689(12) 1.12582(9) 0.0196(3) Uani 1 1 d . . .
O7 O 0.33331(19) 0.19384(15) 0.70713(10) 0.0366(5) Uani 1 1 d . . .
O8 O 0.34812(14) -0.20217(13) 0.66666(10) 0.0248(3) Uani 1 1 d . . .
O9 O 0.13016(13) 0.58760(14) 0.51446(10) 0.0256(3) Uani 1 1 d . . .
O10 O 0.27979(13) 0.65218(13) 0.47669(9) 0.0226(3) Uani 1 1 d . . .
O11A O 0.3729(2) 0.1388(2) 0.30848(14) 0.0535(6) Uani 1 1 d . A 1
O12A O 0.2526(2) 0.0969(2) 0.26971(15) 0.0569(6) Uani 1 1 d . A 1
O11B O 0.3008(9) 0.1996(7) 0.2575(5) 0.228(4) Uani 1 1 d . A 2
O12B O 0.3363(8) 0.0346(6) 0.3275(5) 0.209(3) Uani 1 1 d . A 2
N1 N 0.77146(13) 0.58163(13) 1.05580(9) 0.0135(3) Uani 1 1 d . . .
N2 N 0.83043(14) 0.30119(13) 1.02788(9) 0.0133(3) Uani 1 1 d . . .
N3 N 0.29091(14) 0.42509(13) 0.41607(10) 0.0157(3) Uani 1 1 d . . .
N4 N 0.22518(14) 0.16019(14) 0.45528(10) 0.0162(3) Uani 1 1 d . . .
C1 C 0.89262(15) 0.46687(15) 0.95908(11) 0.0122(3) Uani 1 1 d . . .
C2 C 0.95513(15) 0.45377(15) 0.88086(11) 0.0133(4) Uani 1 1 d . . .
H2A H 0.9971 0.3846 0.8693 0.016 Uiso 1 1 calc R . .
C3 C 0.95663(16) 0.53991(16) 0.82024(11) 0.0147(4) Uani 1 1 d . . .
C4 C 0.90036(16) 0.64177(16) 0.83820(11) 0.0155(4) Uani 1 1 d . . .
H4A H 0.9030 0.7017 0.7972 0.019 Uiso 1 1 calc R . .
C5 C 0.84030(16) 0.65642(15) 0.91580(11) 0.0151(4) Uani 1 1 d . . .
H5A H 0.8043 0.7266 0.9274 0.018 Uiso 1 1 calc R . .
C6 C 0.83206(15) 0.56914(15) 0.97723(11) 0.0125(3) Uani 1 1 d . . .
C7 C 0.69179(15) 0.67746(15) 1.08205(11) 0.0141(4) Uani 1 1 d . . .
C8 C 0.64863(17) 0.64573(16) 1.17423(12) 0.0185(4) Uani 1 1 d . . .
H8A H 0.6608 0.6940 1.2011 0.022 Uiso 1 1 calc R . .
H8B H 0.5686 0.6491 1.1920 0.022 Uiso 1 1 calc R . .
C9 C 0.71604(18) 0.53202(17) 1.19186(12) 0.0191(4) Uani 1 1 d . . .
H9A H 0.6703 0.4898 1.2359 0.023 Uiso 1 1 calc R . .
H9B H 0.7811 0.5313 1.2058 0.023 Uiso 1 1 calc R . .
C10 C 0.75207(15) 0.48792(15) 1.11530(11) 0.0131(3) Uani 1 1 d . . .
H10A H 0.6902 0.4651 1.1115 0.016 Uiso 1 1 calc R . .
C11 C 0.85602(15) 0.39644(15) 1.10578(11) 0.0126(3) Uani 1 1 d . . .
H11A H 0.9140 0.4139 1.1191 0.015 Uiso 1 1 calc R . .
C12 C 0.82797(17) 0.29372(16) 1.15858(11) 0.0156(4) Uani 1 1 d . . .
H12A H 0.7595 0.3107 1.2030 0.019 Uiso 1 1 calc R . .
H12B H 0.8892 0.2503 1.1803 0.019 Uiso 1 1 calc R . .
C13 C 0.81120(16) 0.23255(15) 1.10387(11) 0.0143(4) Uani 1 1 d . . .
C14 C 0.90053(15) 0.37000(15) 1.02220(11) 0.0122(3) Uani 1 1 d . . .
H14A H 0.9794 0.3275 1.0119 0.015 Uiso 1 1 calc R . .
C15 C 0.83146(15) 0.26892(15) 0.95912(11) 0.0124(3) Uani 1 1 d . . .
C16 C 0.92265(17) 0.19976(16) 0.91583(12) 0.0171(4) Uani 1 1 d . . .
H16A H 0.9882 0.1733 0.9312 0.021 Uiso 1 1 calc R . .
C17 C 0.91919(17) 0.16887(17) 0.85046(12) 0.0189(4) Uani 1 1 d . . .
H17A H 0.9815 0.1208 0.8217 0.023 Uiso 1 1 calc R . .
C18 C 0.82391(17) 0.20880(16) 0.82747(11) 0.0164(4) Uani 1 1 d . . .
C19 C 0.73394(17) 0.28241(17) 0.86762(12) 0.0173(4) Uani 1 1 d . . .
H19A H 0.6701 0.3123 0.8503 0.021 Uiso 1 1 calc R . .
C20 C 0.73835(16) 0.31176(16) 0.93325(11) 0.0157(4) Uani 1 1 d . . .
H20A H 0.6770 0.3618 0.9609 0.019 Uiso 1 1 calc R . .
C21 C 1.06448(19) 0.42858(18) 0.72168(12) 0.0217(4) Uani 1 1 d . . .
H21A H 1.1023 0.4339 0.6647 0.033 Uiso 1 1 calc R . .
H21B H 1.0074 0.3899 0.7360 0.033 Uiso 1 1 calc R . .
H21C H 1.1184 0.3902 0.7504 0.033 Uiso 1 1 calc R . .
C22 C 0.9011(3) 0.1116(3) 0.7199(2) 0.0506(9) Uani 1 1 d . . .
H22A H 0.8805 0.0978 0.6781 0.076 Uiso 1 1 calc R . .
H22B H 0.9228 0.0442 0.7537 0.076 Uiso 1 1 calc R . .
H22C H 0.9634 0.1448 0.6962 0.076 Uiso 1 1 calc R . .
C23 C 0.58991(17) 0.70949(17) 1.05213(13) 0.0191(4) Uani 1 1 d . . .
C24 C 0.74726(16) 0.76869(16) 1.06478(11) 0.0151(4) Uani 1 1 d . . .
C25 C 0.72900(19) 0.95479(17) 1.02600(15) 0.0240(4) Uani 1 1 d . . .
H25A H 0.8020 0.9470 0.9848 0.029 Uiso 1 1 calc R . .
H25B H 0.7378 0.9625 1.0753 0.029 Uiso 1 1 calc R . .
C26 C 0.6471(2) 1.0494(2) 1.00029(18) 0.0348(6) Uani 1 1 d . . .
H26A H 0.6727 1.1136 0.9908 0.052 Uiso 1 1 calc R . .
H26B H 0.5753 1.0561 1.0416 0.052 Uiso 1 1 calc R . .
H26C H 0.6392 1.0407 0.9515 0.052 Uiso 1 1 calc R . .
C27 C 0.89399(18) 0.12209(16) 1.10587(12) 0.0193(4) Uani 1 1 d . . .
C28 C 0.69368(17) 0.21507(16) 1.13257(11) 0.0175(4) Uani 1 1 d . . .
C29 C 0.50531(18) 0.29933(19) 1.14398(14) 0.0238(4) Uani 1 1 d . . .
H29A H 0.4736 0.2774 1.2014 0.029 Uiso 1 1 calc R . .
H29B H 0.5043 0.2460 1.1159 0.029 Uiso 1 1 calc R . .
C30 C 0.43974(19) 0.4072(2) 1.11750(15) 0.0285(5) Uani 1 1 d . . .
H30A H 0.3630 0.4052 1.1287 0.043 Uiso 1 1 calc R . .
H30B H 0.4720 0.4280 1.0606 0.043 Uiso 1 1 calc R . .
H30C H 0.4412 0.4591 1.1458 0.043 Uiso 1 1 calc R . .
C31 C 0.29701(16) 0.36685(16) 0.49063(11) 0.0153(4) Uani 1 1 d . . .
C32 C 0.35978(18) 0.38827(17) 0.52890(12) 0.0193(4) Uani 1 1 d . . .
H32A H 0.3959 0.4443 0.5049 0.023 Uiso 1 1 calc R . .
C33 C 0.3702(2) 0.32983(18) 0.60063(13) 0.0225(4) Uani 1 1 d . . .
H33A H 0.4133 0.3456 0.6254 0.027 Uiso 1 1 calc R . .
C34 C 0.3177(2) 0.24791(18) 0.63648(12) 0.0233(4) Uani 1 1 d . . .
C35 C 0.2542(2) 0.22681(17) 0.60023(12) 0.0216(4) Uani 1 1 d . . .
H35A H 0.2166 0.1720 0.6256 0.026 Uiso 1 1 calc R . .
C36 C 0.24386(17) 0.28449(16) 0.52679(11) 0.0163(4) Uani 1 1 d . . .
C37 C 0.27455(17) 0.54067(16) 0.39643(12) 0.0162(4) Uani 1 1 d . . .
C38 C 0.19414(18) 0.57567(17) 0.34674(13) 0.0206(4) Uani 1 1 d . . .
H38A H 0.1162 0.5935 0.3807 0.025 Uiso 1 1 calc R . .
H38B H 0.2085 0.6385 0.3063 0.025 Uiso 1 1 calc R . .
C39 C 0.21778(18) 0.47930(17) 0.30816(12) 0.0201(4) Uani 1 1 d . . .
H39A H 0.2806 0.4795 0.2588 0.024 Uiso 1 1 calc R . .
H39B H 0.1519 0.4782 0.2960 0.024 Uiso 1 1 calc R . .
C40 C 0.24650(16) 0.38430(16) 0.37022(11) 0.0158(4) Uani 1 1 d . . .
H40A H 0.3057 0.3261 0.3433 0.019 Uiso 1 1 calc R . .
C41 C 0.14610(16) 0.34202(16) 0.42189(12) 0.0164(4) Uani 1 1 d . . .
H41A H 0.0814 0.4019 0.4413 0.020 Uiso 1 1 calc R . .
C42 C 0.17103(16) 0.25862(16) 0.49119(11) 0.0157(4) Uani 1 1 d . . .
H42A H 0.0999 0.2508 0.5329 0.019 Uiso 1 1 calc R . .
C43 C 0.11714(17) 0.28099(17) 0.37557(13) 0.0199(4) Uani 1 1 d . . .
H43A H 0.1398 0.3091 0.3184 0.024 Uiso 1 1 calc R . .
H43B H 0.0365 0.2871 0.3938 0.024 Uiso 1 1 calc R . .
C44 C 0.18239(17) 0.16339(16) 0.39215(12) 0.0167(4) Uani 1 1 d . A .
C45 C 0.25626(17) 0.06194(16) 0.50562(12) 0.0165(4) Uani 1 1 d . . .
C46 C 0.18009(18) 0.02784(17) 0.57556(13) 0.0202(4) Uani 1 1 d . . .
H46A H 0.1043 0.0662 0.5875 0.024 Uiso 1 1 calc R . .
C47 C 0.21305(18) -0.06040(17) 0.62731(12) 0.0204(4) Uani 1 1 d . . .
H47A H 0.1603 -0.0819 0.6749 0.024 Uiso 1 1 calc R . .
C48 C 0.32382(18) -0.11850(16) 0.61012(12) 0.0191(4) Uani 1 1 d . . .
C49 C 0.39958(17) -0.08885(18) 0.53901(13) 0.0212(4) Uani 1 1 d . . .
H49A H 0.4743 -0.1300 0.5254 0.025 Uiso 1 1 calc R . .
C50 C 0.36500(17) 0.00165(18) 0.48797(13) 0.0200(4) Uani 1 1 d . . .
H50A H 0.4173 0.0225 0.4399 0.024 Uiso 1 1 calc R . .
C51 C 0.2886(4) 0.1034(3) 0.74175(19) 0.0665(13) Uani 1 1 d . . .
H51A H 0.3048 0.0715 0.7918 0.100 Uiso 1 1 calc R . .
H51B H 0.3220 0.0508 0.7057 0.100 Uiso 1 1 calc R . .
H51C H 0.2082 0.1256 0.7515 0.100 Uiso 1 1 calc R . .
C52 C 0.4603(2) -0.2640(2) 0.65084(17) 0.0319(5) Uani 1 1 d . . .
H52A H 0.4675 -0.3215 0.6954 0.048 Uiso 1 1 calc R . .
H52B H 0.5086 -0.2184 0.6435 0.048 Uiso 1 1 calc R . .
H52C H 0.4819 -0.2946 0.6028 0.048 Uiso 1 1 calc R . .
C53 C 0.38521(18) 0.56829(17) 0.34462(12) 0.0191(4) Uani 1 1 d . . .
C54 C 0.21914(17) 0.59566(17) 0.47014(12) 0.0184(4) Uani 1 1 d . . .
C55 C 0.2314(2) 0.7123(2) 0.54246(14) 0.0280(5) Uani 1 1 d . . .
H55A H 0.1516 0.7448 0.5488 0.034 Uiso 1 1 calc R . .
H55B H 0.2680 0.7705 0.5308 0.034 Uiso 1 1 calc R . .
C56 C 0.2450(2) 0.6411(2) 0.61803(15) 0.0347(6) Uani 1 1 d . . .
H56A H 0.2121 0.6830 0.6612 0.052 Uiso 1 1 calc R . .
H56B H 0.3240 0.6097 0.6120 0.052 Uiso 1 1 calc R . .
H56C H 0.2077 0.5842 0.6300 0.052 Uiso 1 1 calc R . .
C57 C 0.10277(19) 0.09235(18) 0.41382(13) 0.0232(4) Uani 1 1 d . . .
C58 C 0.28046(18) 0.13212(18) 0.31858(12) 0.0194(4) Uani 1 1 d . . .
C59A C 0.3428(4) 0.0623(4) 0.1997(2) 0.0670(11) Uani 1 1 d . A 1
C59B C 0.4399(10) -0.007(2) 0.2600(8) 0.331(12) Uani 1 1 d . A 2
C60 C 0.4073(3) -0.0471(3) 0.2153(3) 0.0625(11) Uani 1 1 d . . .

loop_
_atom_site_aniso_label
_atom_site_aniso_U_11
_atom_site_aniso_U_22
_atom_site_aniso_U_33
_atom_site_aniso_U_23
_atom_site_aniso_U_13
_atom_site_aniso_U_12
F1 0.0371(7) 0.0144(6) 0.0214(6) 0.0030(5) -0.0112(6) -0.0043(5)
F2 0.0384(8) 0.0131(6) 0.0254(7) -0.0062(5) -0.0085(6) -0.0052(5)
F3 0.0205(6) 0.0184(6) 0.0304(7) -0.0012(5) -0.0066(5) -0.0006(5)
F4 0.0217(6) 0.0190(6) 0.0492(9) -0.0112(6) -0.0150(6) -0.0063(5)
F5 0.0145(6) 0.0190(6) 0.0366(7) -0.0123(5) -0.0067(5) 0.0020(5)
F6 0.0231(6) 0.0271(7) 0.0275(7) -0.0073(5) -0.0143(5) -0.0016(5)
F7 0.0201(6) 0.0276(7) 0.0251(6) 0.0003(5) -0.0074(5) -0.0124(5)
F8 0.0324(7) 0.0186(6) 0.0269(7) 0.0047(5) -0.0072(6) -0.0152(5)
F9 0.0262(7) 0.0302(7) 0.0181(6) -0.0052(5) -0.0010(5) -0.0129(6)
F10 0.0242(7) 0.0351(8) 0.0335(8) -0.0064(6) 0.0013(6) -0.0176(6)
F11 0.0460(9) 0.0349(8) 0.0426(9) -0.0037(7) -0.0257(7) -0.0219(7)
F12 0.0373(8) 0.0211(7) 0.0354(8) -0.0044(6) -0.0109(6) -0.0172(6)
O1 0.0316(8) 0.0231(8) 0.0194(7) -0.0090(6) -0.0109(6) -0.0062(6)
O2 0.0248(7) 0.0188(7) 0.0123(6) -0.0037(5) -0.0022(6) -0.0062(6)
O3 0.0164(7) 0.0186(7) 0.0312(8) -0.0052(6) -0.0101(6) -0.0037(6)
O4 0.0204(7) 0.0102(7) 0.0329(8) -0.0033(6) -0.0124(6) -0.0027(5)
O5 0.0319(9) 0.0196(8) 0.0374(9) 0.0030(7) -0.0089(7) -0.0148(7)
O6 0.0170(7) 0.0183(7) 0.0241(7) -0.0031(6) -0.0041(6) -0.0079(6)
O7 0.0752(14) 0.0267(9) 0.0230(8) 0.0090(7) -0.0281(9) -0.0279(9)
O8 0.0283(8) 0.0178(8) 0.0260(8) -0.0011(6) -0.0082(7) -0.0048(6)
O9 0.0204(7) 0.0304(9) 0.0271(8) -0.0118(7) -0.0014(6) -0.0091(6)
O10 0.0285(8) 0.0232(8) 0.0219(7) -0.0072(6) -0.0061(6) -0.0130(6)
O11A 0.0553(14) 0.0608(16) 0.0462(13) -0.0185(11) 0.0005(11) -0.0273(12)
O12A 0.0634(15) 0.0695(17) 0.0470(13) -0.0255(12) -0.0171(12) -0.0158(13)
O11B 0.301(11) 0.207(8) 0.213(8) 0.033(6) -0.129(8) -0.107(8)
O12B 0.241(9) 0.173(7) 0.176(7) -0.040(5) -0.018(6) -0.046(6)
N1 0.0157(7) 0.0087(7) 0.0137(7) -0.0031(6) -0.0028(6) -0.0009(6)
N2 0.0181(8) 0.0118(8) 0.0120(7) -0.0012(6) -0.0038(6) -0.0077(6)
N3 0.0227(8) 0.0140(8) 0.0147(7) 0.0003(6) -0.0077(6) -0.0100(7)
N4 0.0221(8) 0.0150(8) 0.0139(7) -0.0031(6) -0.0050(6) -0.0078(7)
C1 0.0128(8) 0.0121(9) 0.0137(8) -0.0025(7) -0.0055(7) -0.0037(7)
C2 0.0139(8) 0.0114(8) 0.0159(9) -0.0041(7) -0.0042(7) -0.0039(7)
C3 0.0158(9) 0.0168(9) 0.0126(8) -0.0027(7) -0.0039(7) -0.0060(7)
C4 0.0192(9) 0.0140(9) 0.0153(9) 0.0000(7) -0.0081(7) -0.0052(7)
C5 0.0171(9) 0.0112(9) 0.0179(9) -0.0024(7) -0.0074(7) -0.0023(7)
C6 0.0124(8) 0.0133(9) 0.0133(8) -0.0037(7) -0.0044(7) -0.0034(7)
C7 0.0135(8) 0.0114(9) 0.0182(9) -0.0057(7) -0.0051(7) -0.0013(7)
C8 0.0201(9) 0.0160(10) 0.0174(9) -0.0072(7) 0.0000(7) -0.0051(8)
C9 0.0223(10) 0.0191(10) 0.0147(9) -0.0064(8) -0.0038(7) -0.0028(8)
C10 0.0144(8) 0.0123(9) 0.0128(8) -0.0024(7) -0.0036(7) -0.0039(7)
C11 0.0146(8) 0.0117(8) 0.0129(8) -0.0023(7) -0.0050(7) -0.0038(7)
C12 0.0212(9) 0.0132(9) 0.0145(8) -0.0017(7) -0.0080(7) -0.0046(7)
C13 0.0191(9) 0.0104(9) 0.0131(8) -0.0007(7) -0.0045(7) -0.0046(7)
C14 0.0137(8) 0.0091(8) 0.0144(8) -0.0025(7) -0.0047(7) -0.0027(6)
C15 0.0158(8) 0.0095(8) 0.0128(8) -0.0020(7) -0.0038(7) -0.0049(7)
C16 0.0170(9) 0.0155(9) 0.0190(9) -0.0057(7) -0.0066(7) -0.0010(7)
C17 0.0208(10) 0.0162(10) 0.0187(9) -0.0069(8) -0.0055(8) -0.0004(8)
C18 0.0236(10) 0.0139(9) 0.0142(8) -0.0022(7) -0.0068(7) -0.0070(8)
C19 0.0161(9) 0.0202(10) 0.0158(9) -0.0014(7) -0.0059(7) -0.0049(7)
C20 0.0166(9) 0.0144(9) 0.0143(8) -0.0028(7) -0.0035(7) -0.0026(7)
C21 0.0262(10) 0.0225(11) 0.0164(9) -0.0082(8) -0.0033(8) -0.0057(8)
C22 0.0528(18) 0.060(2) 0.0482(17) -0.0430(16) -0.0243(14) 0.0110(15)
C23 0.0166(9) 0.0149(10) 0.0273(10) -0.0082(8) -0.0068(8) -0.0023(7)
C24 0.0162(9) 0.0128(9) 0.0170(9) -0.0057(7) -0.0041(7) -0.0030(7)
C25 0.0262(11) 0.0130(10) 0.0350(12) -0.0022(9) -0.0101(9) -0.0082(8)
C26 0.0440(15) 0.0168(11) 0.0460(15) -0.0004(10) -0.0201(12) -0.0073(10)
C27 0.0253(10) 0.0134(9) 0.0176(9) -0.0009(7) -0.0054(8) -0.0055(8)
C28 0.0231(10) 0.0175(10) 0.0139(8) -0.0025(7) -0.0054(7) -0.0080(8)
C29 0.0203(10) 0.0316(12) 0.0242(10) -0.0056(9) -0.0042(8) -0.0148(9)
C30 0.0188(10) 0.0343(13) 0.0344(12) -0.0169(10) -0.0036(9) -0.0054(9)
C31 0.0188(9) 0.0142(9) 0.0138(8) -0.0015(7) -0.0039(7) -0.0070(7)
C32 0.0251(10) 0.0182(10) 0.0186(9) 0.0001(8) -0.0078(8) -0.0119(8)
C33 0.0321(11) 0.0220(11) 0.0192(10) -0.0019(8) -0.0118(9) -0.0112(9)
C34 0.0399(13) 0.0176(10) 0.0158(9) -0.0009(8) -0.0104(9) -0.0110(9)
C35 0.0346(12) 0.0174(10) 0.0149(9) -0.0005(8) -0.0054(8) -0.0133(9)
C36 0.0213(9) 0.0148(9) 0.0144(9) -0.0040(7) -0.0030(7) -0.0080(7)
C37 0.0193(9) 0.0143(9) 0.0163(9) 0.0000(7) -0.0050(7) -0.0087(7)
C38 0.0250(10) 0.0199(10) 0.0202(9) 0.0015(8) -0.0113(8) -0.0087(8)
C39 0.0248(10) 0.0224(11) 0.0171(9) 0.0005(8) -0.0093(8) -0.0109(8)
C40 0.0182(9) 0.0168(9) 0.0153(9) -0.0030(7) -0.0049(7) -0.0079(7)
C41 0.0157(9) 0.0165(9) 0.0190(9) -0.0050(7) -0.0042(7) -0.0064(7)
C42 0.0171(9) 0.0160(9) 0.0149(8) -0.0047(7) -0.0009(7) -0.0081(7)
C43 0.0196(9) 0.0197(10) 0.0249(10) -0.0057(8) -0.0086(8) -0.0073(8)
C44 0.0205(9) 0.0177(10) 0.0159(9) -0.0047(7) -0.0043(7) -0.0099(8)
C45 0.0212(9) 0.0143(9) 0.0163(9) -0.0039(7) -0.0035(7) -0.0087(7)
C46 0.0187(9) 0.0172(10) 0.0214(10) -0.0061(8) 0.0004(8) -0.0053(8)
C47 0.0230(10) 0.0171(10) 0.0174(9) -0.0049(8) 0.0016(8) -0.0075(8)
C48 0.0250(10) 0.0141(9) 0.0214(10) -0.0046(8) -0.0077(8) -0.0071(8)
C49 0.0166(9) 0.0200(10) 0.0272(11) -0.0054(8) -0.0042(8) -0.0063(8)
C50 0.0189(9) 0.0211(10) 0.0199(9) -0.0047(8) -0.0006(8) -0.0097(8)
C51 0.155(4) 0.0437(18) 0.0372(16) 0.0265(14) -0.058(2) -0.066(2)
C52 0.0282(12) 0.0271(12) 0.0406(14) 0.0006(10) -0.0157(11) -0.0059(10)
C53 0.0221(10) 0.0188(10) 0.0175(9) 0.0004(8) -0.0046(8) -0.0106(8)
C54 0.0214(10) 0.0160(9) 0.0201(9) -0.0022(8) -0.0081(8) -0.0062(8)
C55 0.0351(12) 0.0260(12) 0.0291(12) -0.0140(10) -0.0083(10) -0.0099(10)
C56 0.0469(15) 0.0389(15) 0.0275(12) -0.0098(11) -0.0110(11) -0.0198(12)
C57 0.0274(11) 0.0233(11) 0.0245(10) -0.0058(9) -0.0063(9) -0.0141(9)
C58 0.0258(10) 0.0164(10) 0.0176(9) -0.0042(8) -0.0035(8) -0.0100(8)
C59A 0.077(3) 0.080(3) 0.0463(19) -0.0326(19) -0.0099(18) -0.015(2)
C59B 0.134(9) 0.59(3) 0.175(11) -0.163(16) 0.032(8) 0.015(14)
C60 0.060(2) 0.063(2) 0.070(2) -0.048(2) 0.0012(18) -0.0171(18)

loop_
_atom_type_symbol
_atom_type_description
_atom_type_scat_dispersion_real
_atom_type_scat_dispersion_imag
_atom_type_scat_source
C C 0.0033 0.0016 'International Tables Vol C Tables 4.2.6.8 and 6.1.1.4'
H H 0.0000 0.0000 'International Tables Vol C Tables 4.2.6.8 and 6.1.1.4'
N N 0.0061 0.0033 'International Tables Vol C Tables 4.2.6.8 and 6.1.1.4'
O O 0.0106 0.0060 'International Tables Vol C Tables 4.2.6.8 and 6.1.1.4'
F F 0.0171 0.0103 'International Tables Vol C Tables 4.2.6.8 and 6.1.1.4'

loop_
_geom_angle_atom_site_label_1
_geom_angle_atom_site_label_2
_geom_angle_atom_site_label_3
_geom_angle
C18 O1 C22 117.36(18)
C3 O2 C21 117.07(16)
C24 O4 C25 116.33(16)
C28 O6 C29 116.00(17)
C34 O7 C51 116.91(19)
C48 O8 C52 116.93(19)
C54 O10 C55 116.74(18)
C58 O12A C59A 115.8(3)
C58 O12B C59B 119.9(11)
C6 N1 C7 125.83(16)
C6 N1 C10 119.76(15)
C7 N1 C10 110.74(15)
C15 N2 C13 121.10(15)
C15 N2 C14 121.32(15)
C13 N2 C14 110.58(15)
C31 N3 C37 123.24(16)
C31 N3 C40 118.30(16)
C37 N3 C40 112.21(15)
C45 N4 C44 121.19(16)
C45 N4 C42 118.02(16)
C44 N4 C42 110.90(16)
C2 C1 C6 119.99(17)
C2 C1 C14 117.75(16)
C6 C1 C14 122.08(16)
C3 C2 C1 121.10(17)
C3 C2 H2A 119.4
C1 C2 H2A 119.4
O2 C3 C2 124.36(18)
O2 C3 C4 116.46(17)
C2 C3 C4 119.14(18)
C3 C4 C5 120.39(18)
C3 C4 H4A 119.8
C5 C4 H4A 119.8
C4 C5 C6 121.08(18)
C4 C5 H5A 119.5
C6 C5 H5A 119.5
N1 C6 C5 122.23(17)
N1 C6 C1 119.55(17)
C5 C6 C1 118.10(17)
N1 C7 C24 111.54(15)
N1 C7 C23 113.04(15)
C24 C7 C23 113.41(16)
N1 C7 C8 103.98(15)
C24 C7 C8 107.52(15)
C23 C7 C8 106.61(16)
C9 C8 C7 105.07(15)
C9 C8 H8A 110.7
C7 C8 H8A 110.7
C9 C8 H8B 110.7
C7 C8 H8B 110.7
H8A C8 H8B 108.8
C8 C9 C10 104.34(16)
C8 C9 H9A 110.9
C10 C9 H9A 110.9
C8 C9 H9B 110.9
C10 C9 H9B 110.9
H9A C9 H9B 108.9
N1 C10 C11 111.31(15)
N1 C10 C9 101.79(15)
C11 C10 C9 113.48(16)
N1 C10 H10A 110.0
C11 C10 H10A 110.0
C9 C10 H10A 110.0
C10 C11 C14 111.01(15)
C10 C11 C12 109.99(16)
C14 C11 C12 104.17(15)
C10 C11 H11A 110.5
C14 C11 H11A 110.5
C12 C11 H11A 110.5
C11 C12 C13 105.61(15)
C11 C12 H12A 110.6
C13 C12 H12A 110.6
C11 C12 H12B 110.6
C13 C12 H12B 110.6
H12A C12 H12B 108.7
N2 C13 C27 114.93(16)
N2 C13 C28 110.73(16)
C27 C13 C28 107.68(16)
N2 C13 C12 103.65(15)
C27 C13 C12 107.32(16)
C28 C13 C12 112.54(16)
N2 C14 C1 113.38(15)
N2 C14 C11 101.21(14)
C1 C14 C11 113.63(15)
N2 C14 H14A 109.4
C1 C14 H14A 109.4
C11 C14 H14A 109.4
C16 C15 C20 118.83(17)
C16 C15 N2 122.86(17)
C20 C15 N2 118.27(17)
C17 C16 C15 120.91(18)
C17 C16 H16A 119.5
C15 C16 H16A 119.5
C18 C17 C16 119.45(18)
C18 C17 H17A 120.3
C16 C17 H17A 120.3
O1 C18 C17 124.47(18)
O1 C18 C19 115.13(18)
C17 C18 C19 120.40(18)
C20 C19 C18 119.39(18)
C20 C19 H19A 120.3
C18 C19 H19A 120.3
C19 C20 C15 120.88(18)
C19 C20 H20A 119.6
C15 C20 H20A 119.6
O2 C21 H21A 109.5
O2 C21 H21B 109.5
H21A C21 H21B 109.5
O2 C21 H21C 109.5
H21A C21 H21C 109.5
H21B C21 H21C 109.5
O1 C22 H22A 109.5
O1 C22 H22B 109.5
H22A C22 H22B 109.5
O1 C22 H22C 109.5
H22A C22 H22C 109.5
H22B C22 H22C 109.5
F6 C23 F5 106.95(17)
F6 C23 F4 105.94(16)
F5 C23 F4 106.44(16)
F6 C23 C7 115.48(17)
F5 C23 C7 112.14(16)
F4 C23 C7 109.35(16)
O3 C24 O4 125.06(19)
O3 C24 C7 122.62(18)
O4 C24 C7 112.25(16)
O4 C25 C26 107.01(19)
O4 C25 H25A 110.3
C26 C25 H25A 110.3
O4 C25 H25B 110.3
C26 C25 H25B 110.3
H25A C25 H25B 108.6
C25 C26 H26A 109.5
C25 C26 H26B 109.5
H26A C26 H26B 109.5
C25 C26 H26C 109.5
H26A C26 H26C 109.5
H26B C26 H26C 109.5
F2 C27 F3 106.58(17)
F2 C27 F1 106.40(16)
F3 C27 F1 106.21(17)
F2 C27 C13 114.85(17)
F3 C27 C13 110.37(16)
F1 C27 C13 111.91(16)
O5 C28 O6 124.3(2)
O5 C28 C13 124.60(19)
O6 C28 C13 111.13(17)
O6 C29 C30 107.07(18)
O6 C29 H29A 110.3
C30 C29 H29A 110.3
O6 C29 H29B 110.3
C30 C29 H29B 110.3
H29A C29 H29B 108.6
C29 C30 H30A 109.5
C29 C30 H30B 109.5
H30A C30 H30B 109.5
C29 C30 H30C 109.5
H30A C30 H30C 109.5
H30B C30 H30C 109.5
C36 C31 C32 118.67(18)
C36 C31 N3 120.86(17)
C32 C31 N3 120.44(18)
C33 C32 C31 121.51(19)
C33 C32 H32A 119.2
C31 C32 H32A 119.2
C32 C33 C34 119.85(19)
C32 C33 H33A 120.1
C34 C33 H33A 120.1
O7 C34 C35 124.8(2)
O7 C34 C33 115.78(19)
C35 C34 C33 119.4(2)
C34 C35 C36 121.5(2)
C34 C35 H35A 119.2
C36 C35 H35A 119.2
C31 C36 C35 119.05(18)
C31 C36 C42 122.19(18)
C35 C36 C42 118.70(18)
N3 C37 C54 112.42(16)
N3 C37 C38 103.56(15)
C54 C37 C38 108.52(17)
N3 C37 C53 110.07(17)
C54 C37 C53 112.86(16)
C38 C37 C53 108.94(17)
C39 C38 C37 104.43(17)
C39 C38 H38A 110.9
C37 C38 H38A 110.9
C39 C38 H38B 110.9
C37 C38 H38B 110.9
H38A C38 H38B 108.9
C38 C39 C40 103.82(16)
C38 C39 H39A 111.0
C40 C39 H39A 111.0
C38 C39 H39B 111.0
C40 C39 H39B 111.0
H39A C39 H39B 109.0
N3 C40 C41 112.16(16)
N3 C40 C39 104.50(16)
C41 C40 C39 112.04(17)
N3 C40 H40A 109.3
C41 C40 H40A 109.3
C39 C40 H40A 109.3
C40 C41 C42 111.68(16)
C40 C41 C43 110.17(16)
C42 C41 C43 103.65(16)
C40 C41 H41A 110.4
C42 C41 H41A 110.4
C43 C41 H41A 110.4
N4 C42 C36 112.56(16)
N4 C42 C41 102.46(15)
C36 C42 C41 113.22(16)
N4 C42 H42A 109.5
C36 C42 H42A 109.5
C41 C42 H42A 109.5
C41 C43 C44 105.42(16)
C41 C43 H43A 110.7
C44 C43 H43A 110.7
C41 C43 H43B 110.7
C44 C43 H43B 110.7
H43A C43 H43B 108.8
N4 C44 C57 114.36(17)
N4 C44 C58 109.15(17)
C57 C44 C58 109.66(16)
N4 C44 C43 104.72(15)
C57 C44 C43 108.14(17)
C58 C44 C43 110.69(17)
C50 C45 C46 118.2(2)
C50 C45 N4 120.24(18)
C46 C45 N4 121.47(19)
C47 C46 C45 121.0(2)
C47 C46 H46A 119.5
C45 C46 H46A 119.5
C46 C47 C48 120.2(2)
C46 C47 H47A 119.9
C48 C47 H47A 119.9
O8 C48 C49 125.2(2)
O8 C48 C47 115.34(19)
C49 C48 C47 119.5(2)
C48 C49 C50 119.4(2)
C48 C49 H49A 120.3
C50 C49 H49A 120.3
C45 C50 C49 121.6(2)
C45 C50 H50A 119.2
C49 C50 H50A 119.2
O7 C51 H51A 109.5
O7 C51 H51B 109.5
H51A C51 H51B 109.5
O7 C51 H51C 109.5
H51A C51 H51C 109.5
H51B C51 H51C 109.5
O8 C52 H52A 109.5
O8 C52 H52B 109.5
H52A C52 H52B 109.5
O8 C52 H52C 109.5
H52A C52 H52C 109.5
H52B C52 H52C 109.5
F8 C53 F7 107.54(16)
F8 C53 F9 106.19(16)
F7 C53 F9 105.33(17)
F8 C53 C37 112.60(18)
F7 C53 C37 114.19(17)
F9 C53 C37 110.43(16)
O9 C54 O10 125.7(2)
O9 C54 C37 121.69(18)
O10 C54 C37 112.62(17)
O10 C55 C56 110.9(2)
O10 C55 H55A 109.5
C56 C55 H55A 109.5
O10 C55 H55B 109.5
C56 C55 H55B 109.5
H55A C55 H55B 108.0
C55 C56 H56A 109.5
C55 C56 H56B 109.5
H56A C56 H56B 109.5
C55 C56 H56C 109.5
H56A C56 H56C 109.5
H56B C56 H56C 109.5
F12 C57 F10 107.28(18)
F12 C57 F11 106.89(17)
F10 C57 F11 105.68(19)
F12 C57 C44 114.05(19)
F10 C57 C44 110.26(17)
F11 C57 C44 112.21(18)
O11A C58 O11B 74.6(5)
O11A C58 O12B 76.3(5)
O11B C58 O12B 125.5(6)
O11A C58 O12A 124.6(2)
O11B C58 O12A 78.8(4)
O12B C58 O12A 81.4(4)
O11A C58 C44 122.5(2)
O11B C58 C44 120.5(5)
O12B C58 C44 113.9(4)
O12A C58 C44 112.9(2)
C60 C59A O12A 112.8(4)
C60 C59B O12B 107.7(11)
C59B C60 C59A 84.1(9)

loop_
_geom_bond_atom_site_label_1
_geom_bond_atom_site_label_2
_geom_bond_distance
F1 C27 1.350(2)
F2 C27 1.337(2)
F3 C27 1.345(3)
F4 C23 1.347(2)
F5 C23 1.340(2)
F6 C23 1.337(3)
F7 C53 1.342(2)
F8 C53 1.334(2)
F9 C53 1.350(2)
F10 C57 1.347(3)
F11 C57 1.348(3)
F12 C57 1.332(3)
O1 C18 1.372(2)
O1 C22 1.415(3)
O2 C3 1.378(2)
O2 C21 1.426(3)
O3 C24 1.196(2)
O4 C24 1.328(2)
O4 C25 1.462(2)
O5 C28 1.199(3)
O6 C28 1.329(3)
O6 C29 1.457(2)
O7 C34 1.369(3)
O7 C51 1.426(3)
O8 C48 1.363(3)
O8 C52 1.426(3)
O9 C54 1.196(3)
O10 C54 1.328(3)
O10 C55 1.461(3)
O11A C58 1.212(3)
O12A C58 1.321(3)
O12A C59A 1.468(4)
O11B C58 1.253(8)
O12B C58 1.283(8)
O12B C59B 1.547(12)
N1 C6 1.402(2)
N1 C7 1.446(2)
N1 C10 1.464(2)
N2 C15 1.433(2)
N2 C13 1.449(2)
N2 C14 1.477(2)
N3 C31 1.410(2)
N3 C37 1.461(3)
N3 C40 1.474(2)
N4 C45 1.437(3)
N4 C44 1.455(2)
N4 C42 1.481(3)
C1 C2 1.403(3)
C1 C6 1.406(3)
C1 C14 1.508(3)
C2 C3 1.384(3)
C2 H2A 0.9500
C3 C4 1.391(3)
C4 C5 1.391(3)
C4 H4A 0.9500
C5 C6 1.405(3)
C5 H5A 0.9500
C7 C24 1.538(3)
C7 C23 1.546(3)
C7 C8 1.571(3)
C8 C9 1.523(3)
C8 H8A 0.9900
C8 H8B 0.9900
C9 C10 1.523(3)
C9 H9A 0.9900
C9 H9B 0.9900
C10 C11 1.520(3)
C10 H10A 1.0000
C11 C14 1.526(2)
C11 C12 1.538(3)
C11 H11A 1.0000
C12 C13 1.563(3)
C12 H12A 0.9900
C12 H12B 0.9900
C13 C27 1.540(3)
C13 C28 1.543(3)
C14 H14A 1.0000
C15 C16 1.391(3)
C15 C20 1.391(3)
C16 C17 1.389(3)
C16 H16A 0.9500
C17 C18 1.388(3)
C17 H17A 0.9500
C18 C19 1.393(3)
C19 C20 1.388(3)
C19 H19A 0.9500
C20 H20A 0.9500
C21 H21A 0.9800
C21 H21B 0.9800
C21 H21C 0.9800
C22 H22A 0.9800
C22 H22B 0.9800
C22 H22C 0.9800
C25 C26 1.486(3)
C25 H25A 0.9900
C25 H25B 0.9900
C26 H26A 0.9800
C26 H26B 0.9800
C26 H26C 0.9800
C29 C30 1.494(4)
C29 H29A 0.9900
C29 H29B 0.9900
C30 H30A 0.9800
C30 H30B 0.9800
C30 H30C 0.9800
C31 C36 1.398(3)
C31 C32 1.404(3)
C32 C33 1.380(3)
C32 H32A 0.9500
C33 C34 1.388(3)
C33 H33A 0.9500
C34 C35 1.381(3)
C35 C36 1.404(3)
C35 H35A 0.9500
C36 C42 1.515(3)
C37 C54 1.539(3)
C37 C38 1.542(3)
C37 C53 1.546(3)
C38 C39 1.524(3)
C38 H38A 0.9900
C38 H38B 0.9900
C39 C40 1.526(3)
C39 H39A 0.9900
C39 H39B 0.9900
C40 C41 1.523(3)
C40 H40A 1.0000
C41 C42 1.524(3)
C41 C43 1.533(3)
C41 H41A 1.0000
C42 H42A 1.0000
C43 C44 1.551(3)
C43 H43A 0.9900
C43 H43B 0.9900
C44 C57 1.534(3)
C44 C58 1.544(3)
C45 C50 1.384(3)
C45 C46 1.398(3)
C46 C47 1.375(3)
C46 H46A 0.9500
C47 C48 1.396(3)
C47 H47A 0.9500
C48 C49 1.389(3)
C49 C50 1.392(3)
C49 H49A 0.9500
C50 H50A 0.9500
C51 H51A 0.9800
C51 H51B 0.9800
C51 H51C 0.9800
C52 H52A 0.9800
C52 H52B 0.9800
C52 H52C 0.9800
C55 C56 1.505(4)
C55 H55A 0.9900
C55 H55B 0.9900
C56 H56A 0.9800
C56 H56B 0.9800
C56 H56C 0.9800
C59A C60 1.460(6)
C59B C60 1.34(2)

loop_
_geom_torsion_atom_site_label_1
_geom_torsion_atom_site_label_2
_geom_torsion_atom_site_label_3
_geom_torsion_atom_site_label_4
_geom_torsion
C6 C1 C2 C3 -1.4(3)
C14 C1 C2 C3 -176.65(17)
C21 O2 C3 C2 7.4(3)
C21 O2 C3 C4 -174.95(18)
C1 C2 C3 O2 -178.56(17)
C1 C2 C3 C4 3.9(3)
O2 C3 C4 C5 -179.91(17)
C2 C3 C4 C5 -2.1(3)
C3 C4 C5 C6 -2.0(3)
C7 N1 C6 C5 14.6(3)
C10 N1 C6 C5 170.98(17)
C7 N1 C6 C1 -169.37(17)
C10 N1 C6 C1 -13.0(3)
C4 C5 C6 N1 -179.54(17)
C4 C5 C6 C1 4.4(3)
C2 C1 C6 N1 -178.85(17)
C14 C1 C6 N1 -3.8(3)
C2 C1 C6 C5 -2.7(3)
C14 C1 C6 C5 172.34(17)
C6 N1 C7 C24 -65.4(2)
C10 N1 C7 C24 136.43(16)
C6 N1 C7 C23 63.8(2)
C10 N1 C7 C23 -94.36(19)
C6 N1 C7 C8 178.99(17)
C10 N1 C7 C8 20.9(2)
N1 C7 C8 C9 3.2(2)
C24 C7 C8 C9 -115.19(17)
C23 C7 C8 C9 122.87(17)
C7 C8 C9 C10 -24.4(2)
C6 N1 C10 C11 42.9(2)
C7 N1 C10 C11 -157.49(15)
C6 N1 C10 C9 164.08(16)
C7 N1 C10 C9 -36.26(19)
C8 C9 C10 N1 36.16(19)
C8 C9 C10 C11 155.86(16)
N1 C10 C11 C14 -54.9(2)
C9 C10 C11 C14 -169.06(16)
N1 C10 C11 C12 -169.70(15)
C9 C10 C11 C12 76.2(2)
C10 C11 C12 C13 96.37(17)
C14 C11 C12 C13 -22.67(19)
C15 N2 C13 C27 58.2(2)
C14 N2 C13 C27 -92.85(19)
C15 N2 C13 C28 -64.1(2)
C14 N2 C13 C28 144.87(16)
C15 N2 C13 C12 174.98(16)
C14 N2 C13 C12 23.95(19)
C11 C12 C13 N2 0.23(19)
C11 C12 C13 C27 122.25(17)
C11 C12 C13 C28 -119.46(17)
C15 N2 C14 C1 48.7(2)
C13 N2 C14 C1 -160.36(16)
C15 N2 C14 C11 170.75(16)
C13 N2 C14 C11 -38.29(18)
C2 C1 C14 N2 -80.7(2)
C6 C1 C14 N2 104.1(2)
C2 C1 C14 C11 164.42(16)
C6 C1 C14 C11 -10.7(2)
C10 C11 C14 N2 -82.51(17)
C12 C11 C14 N2 35.83(18)
C10 C11 C14 C1 39.4(2)
C12 C11 C14 C1 157.72(15)
C13 N2 C15 C16 -79.9(2)
C14 N2 C15 C16 68.0(2)
C13 N2 C15 C20 102.3(2)
C14 N2 C15 C20 -109.7(2)
C20 C15 C16 C17 -3.6(3)
N2 C15 C16 C17 178.66(19)
C15 C16 C17 C18 0.9(3)
C22 O1 C18 C17 -4.1(3)
C22 O1 C18 C19 176.0(2)
C16 C17 C18 O1 -177.4(2)
C16 C17 C18 C19 2.5(3)
O1 C18 C19 C20 176.87(18)
C17 C18 C19 C20 -3.0(3)
C18 C19 C20 C15 0.2(3)
C16 C15 C20 C19 3.1(3)
N2 C15 C20 C19 -179.13(18)
N1 C7 C23 F6 -72.4(2)
C24 C7 C23 F6 55.9(2)
C8 C7 C23 F6 174.00(16)
N1 C7 C23 F5 164.77(17)
C24 C7 C23 F5 -67.0(2)
C8 C7 C23 F5 51.1(2)
N1 C7 C23 F4 47.0(2)
C24 C7 C23 F4 175.19(16)
C8 C7 C23 F4 -66.7(2)
C25 O4 C24 O3 -0.8(3)
C25 O4 C24 C7 176.11(17)
N1 C7 C24 O3 -43.7(3)
C23 C7 C24 O3 -172.72(19)
C8 C7 C24 O3 69.7(2)
N1 C7 C24 O4 139.28(17)
C23 C7 C24 O4 10.3(2)
C8 C7 C24 O4 -107.33(18)
C24 O4 C25 C26 -178.19(19)
N2 C13 C27 F2 -68.1(2)
C28 C13 C27 F2 55.8(2)
C12 C13 C27 F2 177.22(16)
N2 C13 C27 F3 52.4(2)
C28 C13 C27 F3 176.32(16)
C12 C13 C27 F3 -62.3(2)
N2 C13 C27 F1 170.46(16)
C28 C13 C27 F1 -65.6(2)
C12 C13 C27 F1 55.8(2)
C29 O6 C28 O5 -4.6(3)
C29 O6 C28 C13 174.28(16)
N2 C13 C28 O5 130.8(2)
C27 C13 C28 O5 4.4(3)
C12 C13 C28 O5 -113.7(2)
N2 C13 C28 O6 -48.0(2)
C27 C13 C28 O6 -174.45(16)
C12 C13 C28 O6 67.5(2)
C28 O6 C29 C30 -168.93(18)
C37 N3 C31 C36 138.2(2)
C40 N3 C31 C36 -11.8(3)
C37 N3 C31 C32 -43.9(3)
C40 N3 C31 C32 166.07(19)
C36 C31 C32 C33 0.3(3)
N3 C31 C32 C33 -177.7(2)
C31 C32 C33 C34 -0.1(3)
C51 O7 C34 C35 5.8(4)
C51 O7 C34 C33 -174.6(3)
C32 C33 C34 O7 179.5(2)
C32 C33 C34 C35 -0.9(4)
O7 C34 C35 C36 -178.7(2)
C33 C34 C35 C36 1.7(4)
C32 C31 C36 C35 0.6(3)
N3 C31 C36 C35 178.52(19)
C32 C31 C36 C42 177.67(19)
N3 C31 C36 C42 -4.4(3)
C34 C35 C36 C31 -1.6(3)
C34 C35 C36 C42 -178.8(2)
C31 N3 C37 C54 -23.2(3)
C40 N3 C37 C54 128.41(17)
C31 N3 C37 C38 -140.14(18)
C40 N3 C37 C38 11.5(2)
C31 N3 C37 C53 103.5(2)
C40 N3 C37 C53 -104.86(18)
N3 C37 C38 C39 -28.2(2)
C54 C37 C38 C39 -147.79(17)
C53 C37 C38 C39 88.98(19)
C37 C38 C39 C40 34.3(2)
C31 N3 C40 C41 41.3(2)
C37 N3 C40 C41 -111.84(19)
C31 N3 C40 C39 162.90(17)
C37 N3 C40 C39 9.7(2)
C38 C39 C40 N3 -27.1(2)
C38 C39 C40 C41 94.61(19)
N3 C40 C41 C42 -54.2(2)
C39 C40 C41 C42 -171.39(16)
N3 C40 C41 C43 -168.84(16)
C39 C40 C41 C43 74.0(2)
C45 N4 C42 C36 60.9(2)
C44 N4 C42 C36 -152.91(16)
C45 N4 C42 C41 -177.18(16)
C44 N4 C42 C41 -31.0(2)
C31 C36 C42 N4 105.5(2)
C35 C36 C42 N4 -77.4(2)
C31 C36 C42 C41 -10.1(3)
C35 C36 C42 C41 166.97(18)
C40 C41 C42 N4 -82.98(18)
C43 C41 C42 N4 35.59(19)
C40 C41 C42 C36 38.5(2)
C43 C41 C42 C36 157.08(16)
C40 C41 C43 C44 91.1(2)
C42 C41 C43 C44 -28.5(2)
C45 N4 C44 C57 39.8(3)
C42 N4 C44 C57 -105.15(19)
C45 N4 C44 C58 -83.4(2)
C42 N4 C44 C58 131.60(17)
C45 N4 C44 C43 158.02(17)
C42 N4 C44 C43 13.0(2)
C41 C43 C44 N4 10.2(2)
C41 C43 C44 C57 132.53(17)
C41 C43 C44 C58 -107.32(18)
C44 N4 C45 C50 93.9(2)
C42 N4 C45 C50 -123.5(2)
C44 N4 C45 C46 -89.9(2)
C42 N4 C45 C46 52.7(3)
C50 C45 C46 C47 2.9(3)
N4 C45 C46 C47 -173.29(19)
C45 C46 C47 C48 -0.8(3)
C52 O8 C48 C49 -0.3(3)
C52 O8 C48 C47 179.43(19)
C46 C47 C48 O8 177.80(19)
C46 C47 C48 C49 -2.4(3)
O8 C48 C49 C50 -176.84(19)
C47 C48 C49 C50 3.4(3)
C46 C45 C50 C49 -1.9(3)
N4 C45 C50 C49 174.36(19)
C48 C49 C50 C45 -1.2(3)
N3 C37 C53 F8 174.92(16)
C54 C37 C53 F8 -58.6(2)
C38 C37 C53 F8 62.0(2)
N3 C37 C53 F7 -62.1(2)
C54 C37 C53 F7 64.4(2)
C38 C37 C53 F7 -174.98(17)
N3 C37 C53 F9 56.4(2)
C54 C37 C53 F9 -177.11(16)
C38 C37 C53 F9 -56.5(2)
C55 O10 C54 O9 -2.1(3)
C55 O10 C54 C37 176.69(18)
N3 C37 C54 O9 -58.8(3)
C38 C37 C54 O9 55.1(3)
C53 C37 C54 O9 176.0(2)
N3 C37 C54 O10 122.31(19)
C38 C37 C54 O10 -123.75(19)
C53 C37 C54 O10 -2.9(2)
C54 O10 C55 C56 80.4(3)
N4 C44 C57 F12 -68.9(2)
C58 C44 C57 F12 54.1(2)
C43 C44 C57 F12 174.85(17)
N4 C44 C57 F10 51.8(2)
C58 C44 C57 F10 174.81(18)
C43 C44 C57 F10 -64.4(2)
N4 C44 C57 F11 169.35(18)
C58 C44 C57 F11 -67.7(2)
C43 C44 C57 F11 53.1(2)
C59B O12B C58 O11A -57.8(11)
C59B O12B C58 O11B 1.5(14)
C59B O12B C58 O12A 71.1(11)
C59B O12B C58 C44 -177.6(10)
C59A O12A C58 O11A 1.2(5)
C59A O12A C58 O11B 63.4(6)
C59A O12A C58 O12B -65.6(5)
C59A O12A C58 C44 -178.0(3)
N4 C44 C58 O11A -21.5(3)
C57 C44 C58 O11A -147.5(3)
C43 C44 C58 O11A 93.2(3)
N4 C44 C58 O11B -112.1(5)
C57 C44 C58 O11B 122.0(5)
C43 C44 C58 O11B 2.7(5)
N4 C44 C58 O12B 67.1(5)
C57 C44 C58 O12B -58.9(5)
C43 C44 C58 O12B -178.2(5)
N4 C44 C58 O12A 157.7(2)
C57 C44 C58 O12A 31.7(3)
C43 C44 C58 O12A -87.6(2)
C58 O12A C59A C60 83.5(4)
C58 O12B C59B C60 -91.6(17)
O12B C59B C60 C59A 63.1(13)
O12A C59A C60 C59B -67.8(7)
